data_7045404
loop_
_publ_author_name
'L\'opez-Vidal, E M'
'Prokofjevs, A.'
'Gibbs-Hall, I C'
'Dale, E. J.'
'Quintela, J. M.'
'Peinador, C.'

_publ_section_title
;
 Studies towards the synthesis of Pd(ii)-containing [2] and [3]catenanes
 in aqueous media.
;
_journal_issue 8
_journal_name_full 'Dalton transactions (Cambridge, England : 2003)'
_journal_page_first 2492
_journal_page_last 2496
_journal_paper_doi 10.1039/c7dt04792d
_journal_volume 47
_journal_year 2018
_chemical_formula_moiety 'C92 H108 Cl4 N8 O16 Pd2, 2(C36 H32 N4), 2(Cl4 Zn), 10(H2 O), 8(Cl)'
_chemical_formula_sum 'C164 H192 Cl20 N16 O26 Pd2 Zn2'
_chemical_formula_weight 3855.86
_space_group_crystal_system triclinic
_space_group_IT_number 2
_space_group_name_Hall '-P 1'
_space_group_name_H-M_alt 'P -1'
_symmetry_space_group_name_Hall '-P 1'
_symmetry_space_group_name_H-M 'P -1'
_atom_sites_solution_hydrogens mixed
_atom_sites_solution_primary direct
_audit_creation_date 2015-08-05
_audit_creation_method
;
Olex2 1.2
(compiled 2015.01.26 svn.r3150 for OlexSys, GUI svn.r4998)
;
_audit_update_record
;
2017-12-19 deposited with the CCDC.
2018-01-18 downloaded from the CCDC.
;
_cell_angle_alpha 91.369(2)
_cell_angle_beta 90.147(2)
_cell_angle_gamma 97.5953(19)
_cell_formula_units_Z 1
_cell_length_a 12.2761(4)
_cell_length_b 19.5771(7)
_cell_length_c 20.4123(8)
_cell_measurement_reflns_used 9960
_cell_measurement_temperature 100(2)
_cell_measurement_theta_max 26.331
_cell_measurement_theta_min 2.301
_cell_volume 4861.2(3)
_computing_cell_refinement 'SAINT V8.34A (Bruker, 2013)'
_computing_data_collection 'APEX2 V2014.11-0 (Bruker, 2014)'
_computing_data_reduction 'Bruker SAINT'
_computing_molecular_graphics 'Olex2 (Dolomanov et al., 2009)'
_computing_publication_material 'Olex2 (Dolomanov et al., 2009)'
_computing_structure_refinement 'ShelXL (Sheldrick, 2008)'
_computing_structure_solution 'ShelXT (Sheldrick, 2015)'
_diffrn_ambient_temperature 100.02
_diffrn_detector_area_resol_mean 8
_diffrn_measured_fraction_theta_full 0.997
_diffrn_measured_fraction_theta_max 0.991
_diffrn_measurement_device_type 'Bruker Kappa APEX CCD area detector'
_diffrn_measurement_method '\w and \f scans'
_diffrn_radiation_monochromator 'QuazarTM optics'
_diffrn_radiation_type MoK\a
_diffrn_radiation_wavelength 0.71073
_diffrn_reflns_av_R_equivalents 0.0622
_diffrn_reflns_av_unetI/netI 0.0932
_diffrn_reflns_Laue_measured_fraction_full 0.997
_diffrn_reflns_Laue_measured_fraction_max 0.991
_diffrn_reflns_limit_h_max 15
_diffrn_reflns_limit_h_min -15
_diffrn_reflns_limit_k_max 24
_diffrn_reflns_limit_k_min -24
_diffrn_reflns_limit_l_max 25
_diffrn_reflns_limit_l_min -25
_diffrn_reflns_number 58662
_diffrn_reflns_point_group_measured_fraction_full 0.997
_diffrn_reflns_point_group_measured_fraction_max 0.991
_diffrn_reflns_theta_full 26.000
_diffrn_reflns_theta_max 26.519
_diffrn_reflns_theta_min 0.998
_diffrn_source microsource
_exptl_absorpt_coefficient_mu 0.765
_exptl_absorpt_correction_T_max 0.7454
_exptl_absorpt_correction_T_min 0.6260
_exptl_absorpt_correction_type multi-scan
_exptl_absorpt_process_details
;
SADABS-2014/5 (Bruker,2014/5) was used for absorption correction.
wR2(int) was 0.1037 before and 0.0531 after correction.
The Ratio of minimum to maximum transmission is 0.8398.
The \l/2 correction factor is 0.00150.
;
_exptl_crystal_colour purple
_exptl_crystal_density_diffrn 1.317
_exptl_crystal_description needle
_exptl_crystal_F_000 1988
_exptl_crystal_size_max 0.311
_exptl_crystal_size_mid 0.033
_exptl_crystal_size_min 0.01
_refine_diff_density_max 2.301
_refine_diff_density_min -1.258
_refine_diff_density_rms 0.124
_refine_ls_extinction_method none
_refine_ls_goodness_of_fit_ref 1.031
_refine_ls_hydrogen_treatment constr
_refine_ls_matrix_type full
_refine_ls_number_parameters 1051
_refine_ls_number_reflns 20008
_refine_ls_number_restraints 0
_refine_ls_restrained_S_all 1.031
_refine_ls_R_factor_all 0.1108
_refine_ls_R_factor_gt 0.0710
_refine_ls_shift/su_max 0.000
_refine_ls_shift/su_mean 0.000
_refine_ls_structure_factor_coef Fsqd
_refine_ls_weighting_details 'w=1/[\s^2^(Fo^2^)+(0.1151P)^2^] where P=(Fo^2^+2Fc^2^)/3'
_refine_ls_weighting_scheme calc
_refine_ls_wR_factor_gt 0.1879
_refine_ls_wR_factor_ref 0.2055
_reflns_Friedel_coverage 0.000
_reflns_number_gt 12458
_reflns_number_total 20008
_reflns_threshold_expression 'I > 2\s(I)'
_cod_data_source_file c7dt04792d2.cif
_cod_data_source_block cx0532
_cod_depositor_comments 'Adding full bibliography for 7045404--7045405.cif.'
_cod_database_code 7045404
_shelxl_version_number 2013-4
_shelx_space_group_comment
;
The symmetry employed for this shelxl refinement is uniquely defined
by the following loop, which should always be used as a source of
symmetry information in preference to the above space-group names.
They are only intended as comments.
;
_shelx_estimated_absorpt_t_max 0.992
_shelx_estimated_absorpt_t_min 0.797
_olex2_refinement_description
;
1. Fixed Uiso
 At 1.2 times of:
  All C(H) groups, All C(H,H) groups
 At 1.5 times of:
  All O(H,H) groups
2.a Free rotating group:
 O1S(H1SA,H1SB), O2S(H2SA,H2SB), O3S(H3SA,H3SB), O4S(H4SA,H4SB), O5S(H5SA,H5SB)
2.b Secondary CH2 refined with riding coordinates:
 C47(H47A,H47B), C48(H48A,H48B), C49(H49A,H49B), C50(H50A,H50B), C51(H51A,
 H51B), C52(H52A,H52B), C53(H53A,H53B), C54(H54A,H54B), C65(H65A,H65B),
 C66(H66A,H66B), C67(H67A,H67B), C68(H68A,H68B), C69(H69A,H69B), C70(H70A,H70B),
  C71(H71A,H71B), C72(H72A,H72B), C11(H11A,H11B), C18(H18A,H18B), C29(H29A,
 H29B), C36(H36A,H36B)
2.c Aromatic/amide H refined with riding coordinates:
 C37(H37), C38(H38), C40(H40), C41(H41), C43(H43), C44(H44), C45(H45),
 C46(H46), C56(H56), C57(H57), C58(H58), C61(H61), C62(H62), C63(H63), C73(H73),
  C74(H74), C76(H76), C77(H77), C79(H79), C80(H80), C81(H81), C82(H82), C1(H1),
 C2(H2), C4(H4), C5(H5), C7(H7), C8(H8), C9(H9), C10(H10), C13(H13), C14(H14),
 C16(H16), C17(H17), C19(H19), C20(H20), C22(H22), C23(H23), C25(H25), C26(H26),
  C27(H27), C28(H28), C31(H31), C32(H32), C34(H34), C35(H35)
;
_smtbx_masks_special_details
;
Total solvent accessible volume / cell = 836.3 Ang^3^ [17.0%]
Total electron count / cell = 302.5

The solvent masking procedure as implemented in Olex2 was used to remove the
electronic contribution of solvent molecules from the refinement.  As the exact
solvent content is not known, only the atoms used in the refinement model are
reported in the formula here.
;
_olex2_date_sample_data_collection 2015-08-04
_olex2_date_sample_submission 2015-07-27
_olex2_submission_original_sample_id cx0532
_olex2_submission_special_instructions 'No special instructions were received'

loop_
_space_group_symop_operation_xyz
'x, y, z'
'-x, -y, -z'

loop_
_atom_site_label
_atom_site_type_symbol
_atom_site_fract_x
_atom_site_fract_y
_atom_site_fract_z
_atom_site_U_iso_or_equiv
_atom_site_adp_type
_atom_site_occupancy
_atom_site_site_symmetry_order
_atom_site_calc_flag
_atom_site_refinement_flags_posn
Pd1 Pd 0.78486(3) 0.11973(2) 0.01909(2) 0.02536(12) Uani 1 1 d .
Cl1 Cl 0.83111(10) 0.22428(6) -0.02833(6) 0.0256(3) Uani 1 1 d .
Cl2 Cl 0.74502(12) 0.01579(7) 0.07123(7) 0.0402(4) Uani 1 1 d .
O1 O 1.0405(3) 0.3553(2) 0.4838(2) 0.0499(11) Uani 1 1 d .
O2 O 0.8122(3) 0.3722(2) 0.46192(19) 0.0402(10) Uani 1 1 d .
O3 O 0.6267(3) 0.39582(19) 0.37789(19) 0.0369(9) Uani 1 1 d .
O4 O 0.6155(3) 0.47775(17) 0.26148(18) 0.0326(9) Uani 1 1 d .
O5 O 0.8293(3) 0.73943(16) 0.14525(16) 0.0239(7) Uani 1 1 d .
O6 O 0.9607(3) 0.87905(16) 0.16140(17) 0.0266(8) Uani 1 1 d .
O7 O 0.9550(3) 0.98498(17) 0.26513(18) 0.0297(8) Uani 1 1 d .
O8 O 0.8361(3) 1.05540(18) 0.36193(18) 0.0339(9) Uani 1 1 d .
N5 N 0.8606(3) 0.1586(2) 0.1010(2) 0.0283(10) Uani 1 1 d .
N6 N 1.1421(4) 0.2773(2) 0.3896(2) 0.0297(10) Uani 1 1 d .
N7 N 0.5988(4) 1.0569(2) 0.3391(2) 0.0320(10) Uani 1 1 d .
N8 N 0.2928(3) 0.9214(2) 0.0643(2) 0.0278(10) Uani 1 1 d .
C37 C 0.8039(4) 0.1700(2) 0.1556(3) 0.0267(11) Uani 1 1 d .
H37 H 0.7258 0.1623 0.1543 0.032 Uiso 1 1 calc R
C38 C 0.8561(4) 0.1925(2) 0.2134(2) 0.0233(11) Uani 1 1 d .
H38 H 0.8141 0.1994 0.2514 0.028 Uiso 1 1 calc R
C39 C 0.9705(4) 0.2051(2) 0.2162(2) 0.0249(11) Uani 1 1 d .
C40 C 1.0277(4) 0.1932(3) 0.1591(3) 0.0352(13) Uani 1 1 d .
H40 H 1.1057 0.2010 0.1587 0.042 Uiso 1 1 calc R
C41 C 0.9704(5) 0.1702(3) 0.1037(3) 0.0449(16) Uani 1 1 d .
H41 H 1.0105 0.1620 0.0651 0.054 Uiso 1 1 calc R
C42 C 1.0291(4) 0.2302(2) 0.2767(2) 0.0252(11) Uani 1 1 d .
C43 C 1.1309(4) 0.2721(3) 0.2743(3) 0.0280(12) Uani 1 1 d .
H43 H 1.1628 0.2847 0.2332 0.034 Uiso 1 1 calc R
C44 C 1.1843(4) 0.2948(3) 0.3316(3) 0.0318(13) Uani 1 1 d .
H44 H 1.2528 0.3236 0.3296 0.038 Uiso 1 1 calc R
C45 C 1.0454(4) 0.2351(3) 0.3944(3) 0.0323(12) Uani 1 1 d .
H45 H 1.0177 0.2214 0.4361 0.039 Uiso 1 1 calc R
C46 C 0.9878(4) 0.2123(3) 0.3381(3) 0.0304(12) Uani 1 1 d .
H46 H 0.9190 0.1840 0.3415 0.037 Uiso 1 1 calc R
C47 C 1.1985(5) 0.3062(3) 0.4496(3) 0.0429(15) Uani 1 1 d .
H47A H 1.2787 0.3153 0.4421 0.051 Uiso 1 1 calc R
H47B H 1.1850 0.2733 0.4857 0.051 Uiso 1 1 calc R
C48 C 1.1538(5) 0.3729(3) 0.4673(3) 0.0403(15) Uani 1 1 d .
H48A H 1.1950 0.3964 0.5050 0.048 Uiso 1 1 calc R
H48B H 1.1610 0.4041 0.4297 0.048 Uiso 1 1 calc R
C49 C 0.9936(5) 0.4137(3) 0.5009(3) 0.0393(14) Uani 1 1 d .
H49A H 1.0004 0.4456 0.4638 0.047 Uiso 1 1 calc R
H49B H 1.0339 0.4374 0.5388 0.047 Uiso 1 1 calc R
C50 C 0.8746(6) 0.3965(3) 0.5182(3) 0.0485(16) Uani 1 1 d .
H50A H 0.8665 0.3608 0.5520 0.058 Uiso 1 1 calc R
H50B H 0.8467 0.4381 0.5366 0.058 Uiso 1 1 calc R
C51 C 0.7002(5) 0.3624(4) 0.4792(3) 0.0573(19) Uani 1 1 d .
H51A H 0.6811 0.4054 0.5002 0.069 Uiso 1 1 calc R
H51B H 0.6880 0.3255 0.5118 0.069 Uiso 1 1 calc R
C52 C 0.6279(5) 0.3440(4) 0.4235(3) 0.0548(19) Uani 1 1 d .
H52A H 0.6507 0.3028 0.4010 0.066 Uiso 1 1 calc R
H52B H 0.5522 0.3311 0.4397 0.066 Uiso 1 1 calc R
C53 C 0.5423(5) 0.3868(3) 0.3329(3) 0.0429(15) Uani 1 1 d .
H53A H 0.4741 0.3667 0.3548 0.051 Uiso 1 1 calc R
H53B H 0.5593 0.3538 0.2981 0.051 Uiso 1 1 calc R
C54 C 0.5235(5) 0.4517(3) 0.3027(4) 0.0488(17) Uani 1 1 d .
H54A H 0.4554 0.4439 0.2760 0.059 Uiso 1 1 calc R
H54B H 0.5136 0.4864 0.3375 0.059 Uiso 1 1 calc R
C55 C 0.6173(4) 0.5443(2) 0.2439(2) 0.0230(11) Uani 1 1 d .
C56 C 0.5388(4) 0.5850(3) 0.2602(3) 0.0271(11) Uani 1 1 d .
H56 H 0.4751 0.5661 0.2832 0.033 Uiso 1 1 calc R
C57 C 0.5521(4) 0.6555(3) 0.2429(2) 0.0259(11) Uani 1 1 d .
H57 H 0.4969 0.6833 0.2546 0.031 Uiso 1 1 calc R
C58 C 0.6432(4) 0.6843(2) 0.2096(2) 0.0239(11) Uani 1 1 d .
H58 H 0.6512 0.7315 0.1985 0.029 Uiso 1 1 calc R
C59 C 0.7247(4) 0.6428(2) 0.1922(2) 0.0174(10) Uani 1 1 d .
C60 C 0.8225(4) 0.6700(2) 0.1584(2) 0.0223(10) Uani 1 1 d .
C61 C 0.8998(4) 0.6293(2) 0.1415(2) 0.0220(10) Uani 1 1 d .
H61 H 0.9638 0.6482 0.1188 0.026 Uiso 1 1 calc R
C62 C 0.8852(4) 0.5596(2) 0.1573(2) 0.0238(11) Uani 1 1 d .
H62 H 0.9396 0.5316 0.1449 0.029 Uiso 1 1 calc R
C63 C 0.7932(4) 0.5307(2) 0.1905(2) 0.0213(10) Uani 1 1 d .
H63 H 0.7846 0.4833 0.2013 0.026 Uiso 1 1 calc R
C64 C 0.7138(4) 0.5717(2) 0.2078(2) 0.0223(10) Uani 1 1 d .
C65 C 0.9246(4) 0.7677(2) 0.1086(2) 0.0251(11) Uani 1 1 d .
H65A H 0.9230 0.7454 0.0645 0.030 Uiso 1 1 calc R
H65B H 0.9923 0.7586 0.1314 0.030 Uiso 1 1 calc R
C66 C 0.9248(4) 0.8433(2) 0.1024(2) 0.0256(11) Uani 1 1 d .
H66A H 0.9740 0.8601 0.0662 0.031 Uiso 1 1 calc R
H66B H 0.8497 0.8528 0.0915 0.031 Uiso 1 1 calc R
C67 C 0.9805(4) 0.9517(3) 0.1532(3) 0.0326(13) Uani 1 1 d .
H67A H 0.9102 0.9693 0.1440 0.039 Uiso 1 1 calc R
H67B H 1.0295 0.9619 0.1153 0.039 Uiso 1 1 calc R
C68 C 1.0319(4) 0.9872(3) 0.2127(3) 0.0360(14) Uani 1 1 d .
H68A H 1.0959 0.9648 0.2260 0.043 Uiso 1 1 calc R
H68B H 1.0586 1.0358 0.2028 0.043 Uiso 1 1 calc R
C69 C 1.0036(5) 1.0241(3) 0.3203(3) 0.0425(15) Uani 1 1 d .
H69A H 1.0228 1.0728 0.3080 0.051 Uiso 1 1 calc R
H69B H 1.0723 1.0063 0.3329 0.051 Uiso 1 1 calc R
C70 C 0.9273(5) 1.0205(3) 0.3777(3) 0.0387(14) Uani 1 1 d .
H70A H 0.9013 0.9718 0.3875 0.046 Uiso 1 1 calc R
H70B H 0.9661 1.0425 0.4169 0.046 Uiso 1 1 calc R
C71 C 0.7590(5) 1.0524(3) 0.4128(3) 0.0340(13) Uani 1 1 d .
H71A H 0.7949 1.0732 0.4534 0.041 Uiso 1 1 calc R
H71B H 0.7310 1.0036 0.4213 0.041 Uiso 1 1 calc R
C72 C 0.6642(5) 1.0906(3) 0.3947(3) 0.0357(13) Uani 1 1 d .
H72A H 0.6158 1.0931 0.4332 0.043 Uiso 1 1 calc R
H72B H 0.6932 1.1384 0.3831 0.043 Uiso 1 1 calc R
C73 C 0.6466(5) 1.0536(3) 0.2796(3) 0.0302(12) Uani 1 1 d .
H73 H 0.7226 1.0696 0.2747 0.036 Uiso 1 1 calc R
C74 C 0.5849(4) 1.0270(2) 0.2265(3) 0.0294(12) Uani 1 1 d .
H74 H 0.6186 1.0239 0.1849 0.035 Uiso 1 1 calc R
C75 C 0.4729(5) 1.0045(3) 0.2333(3) 0.0351(14) Uani 1 1 d .
C76 C 0.4274(5) 1.0083(3) 0.2947(3) 0.0407(15) Uani 1 1 d .
H76 H 0.3519 0.9921 0.3013 0.049 Uiso 1 1 calc R
C77 C 0.4916(5) 1.0356(3) 0.3458(3) 0.0431(15) Uani 1 1 d .
H77 H 0.4591 1.0396 0.3877 0.052 Uiso 1 1 calc R
C78 C 0.4078(4) 0.9760(3) 0.1747(3) 0.0314(13) Uani 1 1 d .
C79 C 0.4451(5) 0.9929(3) 0.1121(3) 0.0344(13) Uani 1 1 d .
H79 H 0.5106 1.0239 0.1063 0.041 Uiso 1 1 calc R
C80 C 0.3856(5) 0.9641(3) 0.0583(3) 0.0348(13) Uani 1 1 d .
H80 H 0.4121 0.9752 0.0156 0.042 Uiso 1 1 calc R
C81 C 0.2535(4) 0.9044(3) 0.1247(3) 0.0290(12) Uani 1 1 d .
H81 H 0.1869 0.8741 0.1289 0.035 Uiso 1 1 calc R
C82 C 0.3106(4) 0.9314(3) 0.1805(3) 0.0313(12) Uani 1 1 d .
H82 H 0.2830 0.9193 0.2227 0.038 Uiso 1 1 calc R
N1 N 0.7723(4) 0.8174(2) 0.3251(2) 0.0283(10) Uani 1 1 d .
N2 N 0.9341(3) 0.4888(2) 0.3307(2) 0.0244(9) Uani 1 1 d .
N3 N 0.6721(3) 0.40273(19) 0.06960(19) 0.0225(9) Uani 1 1 d .
N4 N 0.4713(3) 0.7211(2) 0.0763(2) 0.0262(10) Uani 1 1 d .
C1 C 0.8661(4) 0.8060(3) 0.2944(3) 0.0277(12) Uani 1 1 d .
H1 H 0.9046 0.8412 0.2689 0.033 Uiso 1 1 calc R
C2 C 0.9064(4) 0.7438(3) 0.2997(2) 0.0264(11) Uani 1 1 d .
H2 H 0.9726 0.7366 0.2782 0.032 Uiso 1 1 calc R
C3 C 0.8494(4) 0.6907(2) 0.3371(2) 0.0236(11) Uani 1 1 d .
C4 C 0.7545(5) 0.7059(3) 0.3702(3) 0.0307(12) Uani 1 1 d .
H4 H 0.7151 0.6723 0.3971 0.037 Uiso 1 1 calc R
C5 C 0.7183(5) 0.7696(3) 0.3638(3) 0.0325(12) Uani 1 1 d .
H5 H 0.6549 0.7796 0.3868 0.039 Uiso 1 1 calc R
C6 C 0.8808(4) 0.6212(2) 0.3375(2) 0.0223(10) Uani 1 1 d .
C7 C 0.9832(4) 0.6076(3) 0.3151(3) 0.0299(12) Uani 1 1 d .
H7 H 1.0363 0.6443 0.3018 0.036 Uiso 1 1 calc R
C8 C 1.0077(4) 0.5402(3) 0.3123(3) 0.0272(11) Uani 1 1 d .
H8 H 1.0776 0.5310 0.2971 0.033 Uiso 1 1 calc R
C9 C 0.8346(4) 0.4992(3) 0.3539(2) 0.0253(11) Uani 1 1 d .
H9 H 0.7839 0.4613 0.3675 0.030 Uiso 1 1 calc R
C10 C 0.8072(4) 0.5656(2) 0.3578(2) 0.0235(11) Uani 1 1 d .
H10 H 0.7375 0.5732 0.3745 0.028 Uiso 1 1 calc R
C11 C 0.9563(4) 0.4146(2) 0.3216(3) 0.0278(11) Uani 1 1 d .
H11A H 1.0365 0.4129 0.3196 0.033 Uiso 1 1 calc R
H11B H 0.9265 0.3871 0.3592 0.033 Uiso 1 1 calc R
C12 C 0.9021(4) 0.3845(2) 0.2587(2) 0.0236(11) Uani 1 1 d .
C13 C 0.9588(4) 0.3919(3) 0.2005(2) 0.0257(11) Uani 1 1 d .
H13 H 1.0349 0.4091 0.2004 0.031 Uiso 1 1 calc R
C14 C 0.9034(4) 0.3740(2) 0.1422(3) 0.0251(11) Uani 1 1 d .
H14 H 0.9417 0.3792 0.1019 0.030 Uiso 1 1 calc R
C15 C 0.7927(4) 0.3487(2) 0.1420(2) 0.0245(11) Uani 1 1 d .
C16 C 0.7387(4) 0.3369(2) 0.2013(2) 0.0204(10) Uani 1 1 d .
H16 H 0.6639 0.3167 0.2020 0.025 Uiso 1 1 calc R
C17 C 0.7952(4) 0.3549(2) 0.2592(3) 0.0246(11) Uani 1 1 d .
H17 H 0.7591 0.3465 0.2999 0.029 Uiso 1 1 calc R
C18 C 0.7264(4) 0.3396(2) 0.0787(2) 0.0239(11) Uani 1 1 d .
H18A H 0.7754 0.3330 0.0412 0.029 Uiso 1 1 calc R
H18B H 0.6703 0.2985 0.0809 0.029 Uiso 1 1 calc R
C19 C 0.5731(4) 0.4068(2) 0.0970(2) 0.0240(11) Uani 1 1 d .
H19 H 0.5347 0.3678 0.1176 0.029 Uiso 1 1 calc R
C20 C 0.5276(4) 0.4674(2) 0.0953(2) 0.0218(10) Uani 1 1 d .
H20 H 0.4578 0.4698 0.1145 0.026 Uiso 1 1 calc R
C21 C 0.5838(4) 0.5259(2) 0.0651(2) 0.0187(10) Uani 1 1 d .
C22 C 0.6846(4) 0.5178(3) 0.0360(2) 0.0249(11) Uani 1 1 d .
H22 H 0.7239 0.5552 0.0136 0.030 Uiso 1 1 calc R
C23 C 0.7277(4) 0.4566(2) 0.0394(2) 0.0225(10) Uani 1 1 d .
H23 H 0.7971 0.4524 0.0203 0.027 Uiso 1 1 calc R
C24 C 0.5427(4) 0.5932(2) 0.0659(2) 0.0218(10) Uani 1 1 d .
C25 C 0.4420(4) 0.6024(2) 0.0962(2) 0.0245(11) Uani 1 1 d .
H25 H 0.3959 0.5639 0.1126 0.029 Uiso 1 1 calc R
C26 C 0.4112(4) 0.6671(3) 0.1019(3) 0.0304(12) Uani 1 1 d .
H26 H 0.3457 0.6733 0.1246 0.036 Uiso 1 1 calc R
C27 C 0.5649(4) 0.7132(3) 0.0422(3) 0.0311(12) Uani 1 1 d .
H27 H 0.6052 0.7517 0.0218 0.037 Uiso 1 1 calc R
C28 C 0.5997(4) 0.6507(2) 0.0377(2) 0.0256(11) Uani 1 1 d .
H28 H 0.6654 0.6461 0.0144 0.031 Uiso 1 1 calc R
C29 C 0.4425(4) 0.7923(3) 0.0888(3) 0.0333(13) Uani 1 1 d .
H29A H 0.3631 0.7903 0.0983 0.040 Uiso 1 1 calc R
H29B H 0.4594 0.8208 0.0498 0.040 Uiso 1 1 calc R
C30 C 0.5101(4) 0.8233(2) 0.1471(3) 0.0269(12) Uani 1 1 d .
C31 C 0.6139(4) 0.8580(2) 0.1384(3) 0.0261(11) Uani 1 1 d .
H31 H 0.6393 0.8681 0.0954 0.031 Uiso 1 1 calc R
C32 C 0.6824(4) 0.8785(2) 0.1919(3) 0.0299(12) Uani 1 1 d .
H32 H 0.7546 0.9014 0.1852 0.036 Uiso 1 1 calc R
C33 C 0.6445(4) 0.8653(2) 0.2551(3) 0.0287(12) Uani 1 1 d .
C34 C 0.5369(4) 0.8345(3) 0.2638(3) 0.0304(12) Uani 1 1 d .
H34 H 0.5092 0.8278 0.3069 0.036 Uiso 1 1 calc R
C35 C 0.4694(4) 0.8133(3) 0.2105(3) 0.0307(12) Uani 1 1 d .
H35 H 0.3961 0.7923 0.2170 0.037 Uiso 1 1 calc R
C36 C 0.7221(4) 0.8801(2) 0.3117(3) 0.0315(12) Uani 1 1 d .
H36A H 0.7799 0.9184 0.3012 0.038 Uiso 1 1 calc R
H36B H 0.6820 0.8940 0.3508 0.038 Uiso 1 1 calc R
Zn1 Zn 0.43699(5) 0.20103(3) 0.18412(3) 0.03351(18) Uani 1 1 d .
Cl3 Cl 0.52532(11) 0.18005(7) 0.08885(7) 0.0385(3) Uani 1 1 d .
Cl4 Cl 0.28528(11) 0.12135(7) 0.19344(7) 0.0372(3) Uani 1 1 d .
Cl5 Cl 0.37654(12) 0.30576(8) 0.18010(9) 0.0523(5) Uani 1 1 d .
Cl6 Cl 0.55689(11) 0.20188(7) 0.26948(7) 0.0374(3) Uani 1 1 d .
O1S O 0.2514(3) 0.47026(17) 0.14564(18) 0.0301(8) Uani 1 1 d .
H1SA H 0.2411 0.4784 0.1869 0.045 Uiso 1 1 d G
H1SB H 0.2903 0.4366 0.1412 0.045 Uiso 1 1 d G
O2S O 0.0256(4) 0.5690(3) 0.0079(2) 0.0526(12) Uani 1 1 d .
H2SA H -0.0236 0.5954 -0.0013 0.079 Uiso 1 1 d G
H2SB H 0.0346 0.5686 0.0500 0.079 Uiso 1 1 d G
O3S O 0.1646(3) 0.5889(3) 0.1165(3) 0.0648(14) Uani 1 1 d .
H3SA H 0.1426 0.6184 0.0901 0.097 Uiso 1 1 d G
H3SB H 0.1098 0.5578 0.1256 0.097 Uiso 1 1 d G
O4S O 0.2804(5) 0.6328(3) 0.3273(3) 0.0780(16) Uani 1 1 d .
H4SA H 0.2678 0.6194 0.2869 0.117 Uiso 1 1 d G
H4SB H 0.2985 0.6771 0.3292 0.117 Uiso 1 1 d G
O5S O 0.4573(5) 0.7051(3) 0.3920(3) 0.0809(17) Uani 1 1 d .
H5SA H 0.4926 0.7231 0.4263 0.121 Uiso 1 1 d G
H5SB H 0.4187 0.7347 0.3758 0.121 Uiso 1 1 d G
Cl7 Cl 0.5736(2) 0.59245(13) 0.45882(13) 0.0916(7) Uani 1 1 d .
Cl8 Cl 0.24429(12) 0.46754(8) 0.30295(8) 0.0481(4) Uani 1 1 d .
Cl9 Cl 0.18453(13) 0.71638(9) 0.21633(9) 0.0557(5) Uani 1 1 d .
Cl10 Cl 0.1501(2) 0.3588(2) 0.05084(15) 0.1272(11) Uani 1 1 d .

loop_
_atom_site_aniso_label
_atom_site_aniso_U_11
_atom_site_aniso_U_22
_atom_site_aniso_U_33
_atom_site_aniso_U_23
_atom_site_aniso_U_13
_atom_site_aniso_U_12
Pd1 0.0229(2) 0.0229(2) 0.0309(2) -0.00549(16) -0.00989(16) 0.00663(16)
Cl1 0.0243(6) 0.0241(6) 0.0289(7) -0.0066(5) 0.0000(5) 0.0057(5)
Cl2 0.0427(8) 0.0308(7) 0.0470(8) 0.0067(6) -0.0202(7) 0.0036(6)
O1 0.038(2) 0.050(3) 0.060(3) -0.017(2) 0.002(2) 0.002(2)
O2 0.023(2) 0.054(3) 0.045(2) 0.0125(19) 0.0026(17) 0.0061(19)
O3 0.024(2) 0.035(2) 0.052(3) 0.0062(18) 0.0072(18) 0.0044(17)
O4 0.0234(19) 0.0230(19) 0.050(2) 0.0067(16) 0.0030(17) -0.0010(15)
O5 0.0188(17) 0.0186(17) 0.035(2) 0.0031(14) 0.0002(15) 0.0046(14)
O6 0.0230(19) 0.0177(17) 0.039(2) 0.0048(15) -0.0030(15) 0.0017(14)
O7 0.0203(18) 0.0220(18) 0.046(2) -0.0075(16) -0.0044(16) 0.0016(15)
O8 0.031(2) 0.031(2) 0.040(2) 0.0004(16) -0.0092(17) 0.0059(17)
N5 0.017(2) 0.033(2) 0.035(3) -0.0005(19) -0.0052(19) 0.0045(19)
N6 0.027(2) 0.033(2) 0.027(2) -0.0068(19) -0.0078(19) 0.000(2)
N7 0.031(3) 0.032(2) 0.034(3) -0.008(2) -0.009(2) 0.010(2)
N8 0.024(2) 0.021(2) 0.041(3) -0.0054(19) -0.009(2) 0.0128(18)
C37 0.022(3) 0.021(3) 0.038(3) -0.001(2) -0.002(2) 0.008(2)
C38 0.019(3) 0.022(2) 0.029(3) -0.002(2) -0.004(2) 0.003(2)
C39 0.026(3) 0.022(3) 0.028(3) -0.002(2) -0.004(2) 0.003(2)
C40 0.015(3) 0.057(4) 0.032(3) -0.014(3) -0.002(2) 0.002(3)
C41 0.024(3) 0.073(5) 0.036(3) -0.015(3) 0.001(2) 0.001(3)
C42 0.021(3) 0.021(3) 0.034(3) -0.003(2) -0.008(2) 0.006(2)
C43 0.027(3) 0.028(3) 0.028(3) 0.001(2) -0.002(2) 0.000(2)
C44 0.021(3) 0.028(3) 0.044(3) -0.005(2) -0.005(2) -0.005(2)
C45 0.029(3) 0.036(3) 0.029(3) 0.001(2) -0.001(2) -0.002(2)
C46 0.026(3) 0.029(3) 0.034(3) -0.006(2) -0.007(2) -0.002(2)
C47 0.043(4) 0.050(4) 0.032(3) -0.005(3) -0.010(3) -0.009(3)
C48 0.030(3) 0.047(4) 0.039(3) -0.015(3) -0.004(3) -0.010(3)
C49 0.033(3) 0.040(3) 0.044(4) -0.012(3) -0.007(3) 0.007(3)
C50 0.067(5) 0.043(4) 0.038(4) 0.001(3) 0.001(3) 0.017(3)
C51 0.035(4) 0.086(5) 0.049(4) 0.008(4) 0.014(3) 0.004(4)
C52 0.044(4) 0.075(5) 0.039(4) 0.014(3) 0.006(3) -0.020(4)
C53 0.023(3) 0.043(4) 0.059(4) 0.005(3) 0.001(3) -0.009(3)
C54 0.019(3) 0.031(3) 0.096(5) 0.006(3) 0.010(3) -0.001(3)
C55 0.017(2) 0.018(2) 0.034(3) 0.004(2) -0.002(2) 0.001(2)
C56 0.015(2) 0.026(3) 0.039(3) -0.003(2) 0.003(2) 0.002(2)
C57 0.023(3) 0.027(3) 0.029(3) -0.004(2) -0.001(2) 0.011(2)
C58 0.020(3) 0.021(2) 0.029(3) -0.001(2) -0.004(2) 0.000(2)
C59 0.015(2) 0.018(2) 0.020(2) -0.0052(18) -0.0027(18) 0.0041(18)
C60 0.020(2) 0.021(2) 0.026(3) -0.001(2) -0.002(2) 0.003(2)
C61 0.017(2) 0.024(3) 0.026(3) 0.000(2) 0.003(2) 0.007(2)
C62 0.025(3) 0.022(2) 0.028(3) -0.007(2) -0.003(2) 0.014(2)
C63 0.021(3) 0.017(2) 0.027(3) -0.0060(19) -0.007(2) 0.005(2)
C64 0.018(2) 0.022(2) 0.026(3) -0.002(2) -0.004(2) 0.000(2)
C65 0.023(3) 0.022(3) 0.031(3) 0.000(2) 0.003(2) 0.006(2)
C66 0.019(3) 0.027(3) 0.032(3) 0.006(2) -0.003(2) 0.005(2)
C67 0.024(3) 0.021(3) 0.052(4) 0.003(2) -0.001(2) 0.002(2)
C68 0.018(3) 0.026(3) 0.063(4) 0.000(3) -0.005(3) -0.001(2)
C69 0.025(3) 0.039(3) 0.062(4) -0.017(3) -0.017(3) 0.005(3)
C70 0.035(3) 0.037(3) 0.043(3) -0.006(3) -0.019(3) 0.005(3)
C71 0.036(3) 0.033(3) 0.032(3) -0.006(2) -0.009(2) 0.003(2)
C72 0.035(3) 0.039(3) 0.032(3) -0.009(2) -0.016(2) 0.003(3)
C73 0.030(3) 0.021(3) 0.040(3) -0.001(2) -0.007(2) 0.005(2)
C74 0.035(3) 0.022(3) 0.031(3) -0.007(2) -0.008(2) 0.007(2)
C75 0.040(3) 0.027(3) 0.042(3) -0.011(2) -0.016(3) 0.020(2)
C76 0.023(3) 0.052(4) 0.048(4) -0.020(3) -0.006(3) 0.010(3)
C77 0.034(3) 0.050(4) 0.046(4) -0.016(3) -0.010(3) 0.015(3)
C78 0.031(3) 0.024(3) 0.042(3) -0.012(2) -0.016(2) 0.016(2)
C79 0.030(3) 0.027(3) 0.045(4) 0.003(2) -0.020(3) 0.001(2)
C80 0.040(3) 0.028(3) 0.035(3) 0.000(2) -0.012(3) 0.001(3)
C81 0.024(3) 0.027(3) 0.039(3) -0.011(2) -0.011(2) 0.015(2)
C82 0.025(3) 0.031(3) 0.041(3) -0.012(2) -0.005(2) 0.017(2)
N1 0.034(3) 0.018(2) 0.033(2) -0.0059(18) -0.008(2) 0.0045(19)
N2 0.025(2) 0.021(2) 0.027(2) 0.0026(17) -0.0042(18) 0.0039(18)
N3 0.024(2) 0.018(2) 0.025(2) -0.0013(16) -0.0040(17) 0.0028(17)
N4 0.018(2) 0.021(2) 0.041(3) -0.0066(18) -0.0108(19) 0.0110(18)
C1 0.024(3) 0.024(3) 0.033(3) -0.003(2) -0.001(2) -0.004(2)
C2 0.018(3) 0.031(3) 0.029(3) -0.001(2) -0.001(2) 0.001(2)
C3 0.027(3) 0.018(2) 0.024(3) -0.0063(19) -0.005(2) -0.001(2)
C4 0.038(3) 0.028(3) 0.027(3) 0.000(2) -0.002(2) 0.005(2)
C5 0.036(3) 0.024(3) 0.036(3) -0.003(2) 0.000(2) 0.003(2)
C6 0.024(3) 0.021(2) 0.022(3) -0.0037(19) -0.007(2) 0.004(2)
C7 0.020(3) 0.024(3) 0.044(3) 0.004(2) -0.007(2) -0.004(2)
C8 0.019(3) 0.026(3) 0.036(3) 0.003(2) -0.006(2) 0.001(2)
C9 0.022(3) 0.022(3) 0.032(3) 0.002(2) -0.002(2) 0.001(2)
C10 0.019(2) 0.025(3) 0.026(3) -0.005(2) -0.001(2) 0.000(2)
C11 0.026(3) 0.021(3) 0.039(3) 0.003(2) -0.001(2) 0.010(2)
C12 0.026(3) 0.015(2) 0.032(3) 0.005(2) -0.003(2) 0.009(2)
C13 0.019(3) 0.031(3) 0.030(3) 0.002(2) 0.002(2) 0.008(2)
C14 0.022(3) 0.022(3) 0.033(3) 0.001(2) 0.008(2) 0.011(2)
C15 0.028(3) 0.011(2) 0.035(3) -0.003(2) -0.003(2) 0.006(2)
C16 0.015(2) 0.014(2) 0.032(3) -0.0021(19) 0.001(2) 0.0018(19)
C17 0.028(3) 0.014(2) 0.033(3) 0.001(2) 0.003(2) 0.007(2)
C18 0.027(3) 0.016(2) 0.030(3) -0.002(2) 0.001(2) 0.008(2)
C19 0.015(2) 0.022(3) 0.034(3) -0.002(2) 0.000(2) -0.001(2)
C20 0.019(2) 0.023(2) 0.024(3) -0.002(2) -0.003(2) 0.003(2)
C21 0.016(2) 0.018(2) 0.021(2) -0.0046(18) -0.0027(19) 0.0012(19)
C22 0.020(3) 0.028(3) 0.026(3) 0.000(2) -0.001(2) 0.001(2)
C23 0.021(3) 0.024(3) 0.022(3) -0.003(2) 0.004(2) 0.002(2)
C24 0.018(2) 0.028(3) 0.020(2) -0.007(2) -0.0071(19) 0.006(2)
C25 0.013(2) 0.021(2) 0.039(3) -0.004(2) -0.004(2) 0.003(2)
C26 0.017(3) 0.028(3) 0.047(3) -0.007(2) -0.004(2) 0.005(2)
C27 0.034(3) 0.022(3) 0.038(3) 0.004(2) -0.008(2) 0.008(2)
C28 0.022(3) 0.027(3) 0.029(3) 0.000(2) 0.000(2) 0.007(2)
C29 0.025(3) 0.024(3) 0.054(4) -0.007(2) -0.004(2) 0.017(2)
C30 0.020(3) 0.018(2) 0.046(3) -0.001(2) 0.000(2) 0.014(2)
C31 0.024(3) 0.022(3) 0.034(3) 0.001(2) -0.001(2) 0.010(2)
C32 0.023(3) 0.017(2) 0.050(4) 0.002(2) 0.001(2) 0.003(2)
C33 0.025(3) 0.016(2) 0.045(3) -0.004(2) 0.001(2) 0.004(2)
C34 0.023(3) 0.022(3) 0.047(3) -0.003(2) 0.007(2) 0.007(2)
C35 0.013(2) 0.026(3) 0.055(4) -0.005(2) 0.001(2) 0.009(2)
C36 0.027(3) 0.015(2) 0.053(4) -0.007(2) 0.005(2) 0.006(2)
Zn1 0.0217(3) 0.0289(3) 0.0504(4) 0.0077(3) -0.0019(3) 0.0038(3)
Cl3 0.0279(7) 0.0416(8) 0.0468(9) 0.0069(6) 0.0011(6) 0.0062(6)
Cl4 0.0227(7) 0.0334(7) 0.0548(9) 0.0026(6) -0.0012(6) 0.0004(6)
Cl5 0.0320(8) 0.0374(8) 0.0921(13) 0.0259(8) 0.0239(8) 0.0165(7)
Cl6 0.0332(8) 0.0246(7) 0.0543(9) -0.0015(6) -0.0083(6) 0.0047(6)
O1S 0.0208(19) 0.0196(18) 0.049(2) 0.0067(16) 0.0082(17) -0.0015(15)
O2S 0.051(3) 0.073(3) 0.042(3) 0.015(2) 0.022(2) 0.036(2)
O3S 0.026(2) 0.067(3) 0.099(4) -0.014(3) 0.005(2) 0.003(2)
O4S 0.074(4) 0.086(4) 0.075(4) 0.005(3) -0.001(3) 0.011(4)
O5S 0.082(5) 0.087(4) 0.073(4) -0.001(3) 0.027(3) 0.008(3)
Cl7 0.0757(15) 0.0876(16) 0.1071(19) -0.0108(13) 0.0038(13) -0.0026(13)
Cl8 0.0334(8) 0.0525(9) 0.0607(10) 0.0048(8) -0.0005(7) 0.0132(7)
Cl9 0.0406(9) 0.0620(11) 0.0614(11) 0.0116(8) -0.0088(8) -0.0061(8)
Cl10 0.0826(18) 0.193(3) 0.108(2) -0.010(2) 0.0118(16) 0.030(2)

loop_
_atom_type_symbol
_atom_type_description
_atom_type_scat_dispersion_real
_atom_type_scat_dispersion_imag
_atom_type_scat_source
C C 0.0033 0.0016 'International Tables Vol C Tables 4.2.6.8 and 6.1.1.4'
H H 0.0000 0.0000 'International Tables Vol C Tables 4.2.6.8 and 6.1.1.4'
Cl Cl 0.1484 0.1585 'International Tables Vol C Tables 4.2.6.8 and 6.1.1.4'
N N 0.0061 0.0033 'International Tables Vol C Tables 4.2.6.8 and 6.1.1.4'
O O 0.0106 0.0060 'International Tables Vol C Tables 4.2.6.8 and 6.1.1.4'
Pd Pd -0.9988 1.0072 'International Tables Vol C Tables 4.2.6.8 and 6.1.1.4'
Zn Zn 0.2839 1.4301 'International Tables Vol C Tables 4.2.6.8 and 6.1.1.4'

loop_
_geom_angle_atom_site_label_1
_geom_angle_atom_site_label_2
_geom_angle_atom_site_label_3
_geom_angle
_geom_angle_site_symmetry_1
_geom_angle_site_symmetry_3
Cl1 Pd1 Cl2 176.99(5) . .
N5 Pd1 Cl1 88.82(13) . .
N5 Pd1 Cl2 88.30(13) . .
N5 Pd1 N8 179.24(17) . 2_665
N8 Pd1 Cl1 91.92(12) 2_665 .
N8 Pd1 Cl2 90.95(12) 2_665 .
C49 O1 C48 110.8(4) . .
C51 O2 C50 108.3(5) . .
C53 O3 C52 116.2(4) . .
C55 O4 C54 114.8(4) . .
C60 O5 C65 115.6(4) . .
C66 O6 C67 112.0(4) . .
C68 O7 C69 109.8(4) . .
C71 O8 C70 111.8(4) . .
C37 N5 Pd1 121.4(3) . .
C41 N5 Pd1 120.1(4) . .
C41 N5 C37 118.4(5) . .
C44 N6 C45 121.0(4) . .
C44 N6 C47 119.5(5) . .
C45 N6 C47 119.4(5) . .
C73 N7 C72 119.1(5) . .
C77 N7 C72 120.5(5) . .
C77 N7 C73 120.2(5) . .
C80 N8 Pd1 118.3(4) . 2_665
C80 N8 C81 120.1(5) . .
C81 N8 Pd1 121.6(3) . 2_665
N5 C37 H37 119.2 . .
N5 C37 C38 121.6(5) . .
C38 C37 H37 119.2 . .
C37 C38 H38 120.0 . .
C37 C38 C39 120.1(5) . .
C39 C38 H38 120.0 . .
C38 C39 C42 121.6(5) . .
C40 C39 C38 117.4(4) . .
C40 C39 C42 121.0(5) . .
C39 C40 H40 120.3 . .
C41 C40 C39 119.3(5) . .
C41 C40 H40 120.3 . .
N5 C41 C40 123.1(5) . .
N5 C41 H41 118.4 . .
C40 C41 H41 118.4 . .
C43 C42 C39 120.7(5) . .
C46 C42 C39 121.8(5) . .
C46 C42 C43 117.5(5) . .
C42 C43 H43 120.2 . .
C44 C43 C42 119.6(5) . .
C44 C43 H43 120.2 . .
N6 C44 C43 121.4(5) . .
N6 C44 H44 119.3 . .
C43 C44 H44 119.3 . .
N6 C45 H45 120.2 . .
N6 C45 C46 119.5(5) . .
C46 C45 H45 120.2 . .
C42 C46 H46 119.6 . .
C45 C46 C42 120.8(5) . .
C45 C46 H46 119.6 . .
N6 C47 H47A 110.2 . .
N6 C47 H47B 110.2 . .
N6 C47 C48 107.8(5) . .
H47A C47 H47B 108.5 . .
C48 C47 H47A 110.2 . .
C48 C47 H47B 110.2 . .
O1 C48 C47 107.3(4) . .
O1 C48 H48A 110.3 . .
O1 C48 H48B 110.3 . .
C47 C48 H48A 110.3 . .
C47 C48 H48B 110.3 . .
H48A C48 H48B 108.5 . .
O1 C49 H49A 109.3 . .
O1 C49 H49B 109.3 . .
O1 C49 C50 111.8(5) . .
H49A C49 H49B 107.9 . .
C50 C49 H49A 109.3 . .
C50 C49 H49B 109.3 . .
O2 C50 C49 110.3(5) . .
O2 C50 H50A 109.6 . .
O2 C50 H50B 109.6 . .
C49 C50 H50A 109.6 . .
C49 C50 H50B 109.6 . .
H50A C50 H50B 108.1 . .
O2 C51 H51A 109.0 . .
O2 C51 H51B 109.0 . .
O2 C51 C52 112.8(5) . .
H51A C51 H51B 107.8 . .
C52 C51 H51A 109.0 . .
C52 C51 H51B 109.0 . .
O3 C52 C51 114.6(6) . .
O3 C52 H52A 108.6 . .
O3 C52 H52B 108.6 . .
C51 C52 H52A 108.6 . .
C51 C52 H52B 108.6 . .
H52A C52 H52B 107.6 . .
O3 C53 H53A 109.1 . .
O3 C53 H53B 109.1 . .
O3 C53 C54 112.5(5) . .
H53A C53 H53B 107.8 . .
C54 C53 H53A 109.1 . .
C54 C53 H53B 109.1 . .
O4 C54 C53 111.0(5) . .
O4 C54 H54A 109.4 . .
O4 C54 H54B 109.4 . .
C53 C54 H54A 109.4 . .
C53 C54 H54B 109.4 . .
H54A C54 H54B 108.0 . .
O4 C55 C56 124.7(4) . .
O4 C55 C64 114.4(4) . .
C56 C55 C64 120.8(4) . .
C55 C56 H56 119.9 . .
C55 C56 C57 120.3(5) . .
C57 C56 H56 119.9 . .
C56 C57 H57 119.4 . .
C58 C57 C56 121.2(5) . .
C58 C57 H57 119.4 . .
C57 C58 H58 120.4 . .
C57 C58 C59 119.2(4) . .
C59 C58 H58 120.4 . .
C58 C59 C60 121.9(4) . .
C58 C59 C64 121.3(4) . .
C64 C59 C60 116.8(4) . .
O5 C60 C59 114.2(4) . .
C61 C60 O5 124.5(4) . .
C61 C60 C59 121.2(4) . .
C60 C61 H61 119.9 . .
C60 C61 C62 120.1(5) . .
C62 C61 H61 119.9 . .
C61 C62 H62 119.3 . .
C63 C62 C61 121.3(4) . .
C63 C62 H62 119.3 . .
C62 C63 H63 120.5 . .
C62 C63 C64 119.0(4) . .
C64 C63 H63 120.5 . .
C59 C64 C55 117.2(4) . .
C63 C64 C55 121.2(4) . .
C63 C64 C59 121.6(4) . .
O5 C65 H65A 109.8 . .
O5 C65 H65B 109.8 . .
O5 C65 C66 109.5(4) . .
H65A C65 H65B 108.2 . .
C66 C65 H65A 109.8 . .
C66 C65 H65B 109.8 . .
O6 C66 C65 111.1(4) . .
O6 C66 H66A 109.4 . .
O6 C66 H66B 109.4 . .
C65 C66 H66A 109.4 . .
C65 C66 H66B 109.4 . .
H66A C66 H66B 108.0 . .
O6 C67 H67A 109.4 . .
O6 C67 H67B 109.4 . .
O6 C67 C68 111.1(4) . .
H67A C67 H67B 108.0 . .
C68 C67 H67A 109.4 . .
C68 C67 H67B 109.4 . .
O7 C68 C67 110.7(4) . .
O7 C68 H68A 109.5 . .
O7 C68 H68B 109.5 . .
C67 C68 H68A 109.5 . .
C67 C68 H68B 109.5 . .
H68A C68 H68B 108.1 . .
O7 C69 H69A 109.3 . .
O7 C69 H69B 109.3 . .
O7 C69 C70 111.6(4) . .
H69A C69 H69B 108.0 . .
C70 C69 H69A 109.3 . .
C70 C69 H69B 109.3 . .
O8 C70 C69 108.5(5) . .
O8 C70 H70A 110.0 . .
O8 C70 H70B 110.0 . .
C69 C70 H70A 110.0 . .
C69 C70 H70B 110.0 . .
H70A C70 H70B 108.4 . .
O8 C71 H71A 109.6 . .
O8 C71 H71B 109.6 . .
O8 C71 C72 110.4(5) . .
H71A C71 H71B 108.1 . .
C72 C71 H71A 109.6 . .
C72 C71 H71B 109.6 . .
N7 C72 C71 112.2(4) . .
N7 C72 H72A 109.2 . .
N7 C72 H72B 109.2 . .
C71 C72 H72A 109.2 . .
C71 C72 H72B 109.2 . .
H72A C72 H72B 107.9 . .
N7 C73 H73 120.1 . .
N7 C73 C74 119.7(5) . .
C74 C73 H73 120.1 . .
C73 C74 H74 119.8 . .
C73 C74 C75 120.4(5) . .
C75 C74 H74 119.8 . .
C74 C75 C78 119.3(5) . .
C76 C75 C74 118.1(5) . .
C76 C75 C78 122.6(5) . .
C75 C76 H76 120.3 . .
C77 C76 C75 119.4(6) . .
C77 C76 H76 120.3 . .
N7 C77 C76 122.2(6) . .
N7 C77 H77 118.9 . .
C76 C77 H77 118.9 . .
C79 C78 C75 120.0(5) . .
C82 C78 C75 121.8(5) . .
C82 C78 C79 118.2(5) . .
C78 C79 H79 120.4 . .
C80 C79 C78 119.2(5) . .
C80 C79 H79 120.4 . .
N8 C80 C79 122.2(5) . .
N8 C80 H80 118.9 . .
C79 C80 H80 118.9 . .
N8 C81 H81 119.9 . .
N8 C81 C82 120.1(5) . .
C82 C81 H81 119.9 . .
C78 C82 C81 120.2(5) . .
C78 C82 H82 119.9 . .
C81 C82 H82 119.9 . .
C1 N1 C36 120.1(4) . .
C5 N1 C1 120.9(5) . .
C5 N1 C36 118.7(5) . .
C8 N2 C9 122.2(4) . .
C8 N2 C11 120.4(4) . .
C9 N2 C11 117.3(4) . .
C19 N3 C18 119.5(4) . .
C23 N3 C18 118.8(4) . .
C23 N3 C19 121.4(4) . .
C26 N4 C27 120.5(4) . .
C26 N4 C29 120.4(4) . .
C27 N4 C29 119.0(4) . .
N1 C1 H1 119.6 . .
N1 C1 C2 120.9(5) . .
C2 C1 H1 119.6 . .
C1 C2 H2 119.9 . .
C1 C2 C3 120.2(5) . .
C3 C2 H2 119.9 . .
C2 C3 C6 122.2(5) . .
C4 C3 C2 117.0(5) . .
C4 C3 C6 120.6(4) . .
C3 C4 H4 119.8 . .
C5 C4 C3 120.4(5) . .
C5 C4 H4 119.8 . .
N1 C5 C4 120.5(5) . .
N1 C5 H5 119.7 . .
C4 C5 H5 119.7 . .
C7 C6 C3 121.6(4) . .
C10 C6 C3 120.8(5) . .
C10 C6 C7 117.5(5) . .
C6 C7 H7 120.0 . .
C8 C7 C6 120.1(5) . .
C8 C7 H7 120.0 . .
N2 C8 C7 120.2(5) . .
N2 C8 H8 119.9 . .
C7 C8 H8 119.9 . .
N2 C9 H9 120.3 . .
N2 C9 C10 119.4(4) . .
C10 C9 H9 120.3 . .
C6 C10 H10 119.7 . .
C9 C10 C6 120.6(5) . .
C9 C10 H10 119.7 . .
N2 C11 H11A 109.8 . .
N2 C11 H11B 109.8 . .
H11A C11 H11B 108.3 . .
C12 C11 N2 109.2(4) . .
C12 C11 H11A 109.8 . .
C12 C11 H11B 109.8 . .
C13 C12 C11 119.6(5) . .
C17 C12 C11 119.8(5) . .
C17 C12 C13 120.4(5) . .
C12 C13 H13 120.4 . .
C12 C13 C14 119.1(5) . .
C14 C13 H13 120.4 . .
C13 C14 H14 119.7 . .
C15 C14 C13 120.6(5) . .
C15 C14 H14 119.7 . .
C14 C15 C16 119.5(5) . .
C14 C15 C18 121.3(5) . .
C16 C15 C18 119.0(4) . .
C15 C16 H16 120.4 . .
C17 C16 C15 119.1(4) . .
C17 C16 H16 120.4 . .
C12 C17 C16 120.9(5) . .
C12 C17 H17 119.6 . .
C16 C17 H17 119.6 . .
N3 C18 C15 108.3(4) . .
N3 C18 H18A 110.0 . .
N3 C18 H18B 110.0 . .
C15 C18 H18A 110.0 . .
C15 C18 H18B 110.0 . .
H18A C18 H18B 108.4 . .
N3 C19 H19 119.9 . .
N3 C19 C20 120.2(4) . .
C20 C19 H19 119.9 . .
C19 C20 H20 119.7 . .
C19 C20 C21 120.6(4) . .
C21 C20 H20 119.7 . .
C20 C21 C24 122.8(4) . .
C22 C21 C20 116.4(4) . .
C22 C21 C24 120.7(4) . .
C21 C22 H22 119.4 . .
C23 C22 C21 121.2(4) . .
C23 C22 H22 119.4 . .
N3 C23 C22 120.2(5) . .
N3 C23 H23 119.9 . .
C22 C23 H23 119.9 . .
C25 C24 C21 121.3(4) . .
C28 C24 C21 122.4(4) . .
C28 C24 C25 116.3(4) . .
C24 C25 H25 120.1 . .
C26 C25 C24 119.9(5) . .
C26 C25 H25 120.1 . .
N4 C26 C25 121.2(5) . .
N4 C26 H26 119.4 . .
C25 C26 H26 119.4 . .
N4 C27 H27 120.1 . .
C28 C27 N4 119.8(5) . .
C28 C27 H27 120.1 . .
C24 C28 H28 119.0 . .
C27 C28 C24 122.0(5) . .
C27 C28 H28 119.0 . .
N4 C29 H29A 110.2 . .
N4 C29 H29B 110.2 . .
N4 C29 C30 107.6(4) . .
H29A C29 H29B 108.5 . .
C30 C29 H29A 110.2 . .
C30 C29 H29B 110.2 . .
C31 C30 C29 120.6(5) . .
C31 C30 C35 119.5(5) . .
C35 C30 C29 119.8(5) . .
C30 C31 H31 119.5 . .
C30 C31 C32 121.0(5) . .
C32 C31 H31 119.5 . .
C31 C32 H32 120.2 . .
C33 C32 C31 119.6(5) . .
C33 C32 H32 120.2 . .
C32 C33 C36 119.4(5) . .
C34 C33 C32 119.1(5) . .
C34 C33 C36 121.4(5) . .
C33 C34 H34 119.5 . .
C35 C34 C33 121.1(5) . .
C35 C34 H34 119.5 . .
C30 C35 H35 120.3 . .
C34 C35 C30 119.4(5) . .
C34 C35 H35 120.3 . .
N1 C36 C33 108.7(4) . .
N1 C36 H36A 109.9 . .
N1 C36 H36B 109.9 . .
C33 C36 H36A 109.9 . .
C33 C36 H36B 109.9 . .
H36A C36 H36B 108.3 . .
Cl4 Zn1 Cl3 109.16(6) . .
Cl5 Zn1 Cl3 109.46(6) . .
Cl5 Zn1 Cl4 106.75(6) . .
Cl5 Zn1 Cl6 108.94(7) . .
Cl6 Zn1 Cl3 109.10(6) . .
Cl6 Zn1 Cl4 113.36(6) . .
H1SA O1S H1SB 109.5 . .
H2SA O2S H2SB 109.4 . .
H3SA O3S H3SB 109.5 . .
H4SA O4S H4SB 109.5 . .
H5SA O5S H5SB 109.4 . .

loop_
_geom_bond_atom_site_label_1
_geom_bond_atom_site_label_2
_geom_bond_distance
_geom_bond_site_symmetry_2
Pd1 Cl1 2.2888(13) .
Pd1 Cl2 2.3142(14) .
Pd1 N5 1.996(4) .
Pd1 N8 2.044(4) 2_665
O1 C48 1.432(7) .
O1 C49 1.384(7) .
O2 C50 1.417(7) .
O2 C51 1.410(7) .
O3 C52 1.394(7) .
O3 C53 1.375(7) .
O4 C54 1.455(7) .
O4 C55 1.358(6) .
O5 C60 1.384(6) .
O5 C65 1.445(6) .
O6 C66 1.418(6) .
O6 C67 1.425(6) .
O7 C68 1.427(7) .
O7 C69 1.431(6) .
O8 C70 1.426(6) .
O8 C71 1.403(7) .
N5 C37 1.346(6) .
N5 C41 1.338(7) .
N6 C44 1.329(7) .
N6 C45 1.358(6) .
N6 C47 1.469(6) .
N7 C72 1.480(6) .
N7 C73 1.353(7) .
N7 C77 1.336(7) .
N8 Pd1 2.044(4) 2_665
N8 C80 1.329(7) .
N8 C81 1.359(7) .
C37 H37 0.9500 .
C37 C38 1.375(7) .
C38 H38 0.9500 .
C38 C39 1.394(7) .
C39 C40 1.392(7) .
C39 C42 1.470(7) .
C40 H40 0.9500 .
C40 C41 1.366(7) .
C41 H41 0.9500 .
C42 C43 1.404(7) .
C42 C46 1.388(7) .
C43 H43 0.9500 .
C43 C44 1.375(7) .
C44 H44 0.9500 .
C45 H45 0.9500 .
C45 C46 1.381(7) .
C46 H46 0.9500 .
C47 H47A 0.9900 .
C47 H47B 0.9900 .
C47 C48 1.518(8) .
C48 H48A 0.9900 .
C48 H48B 0.9900 .
C49 H49A 0.9900 .
C49 H49B 0.9900 .
C49 C50 1.500(9) .
C50 H50A 0.9900 .
C50 H50B 0.9900 .
C51 H51A 0.9900 .
C51 H51B 0.9900 .
C51 C52 1.450(9) .
C52 H52A 0.9900 .
C52 H52B 0.9900 .
C53 H53A 0.9900 .
C53 H53B 0.9900 .
C53 C54 1.469(8) .
C54 H54A 0.9900 .
C54 H54B 0.9900 .
C55 C56 1.365(7) .
C55 C64 1.445(7) .
C56 H56 0.9500 .
C56 C57 1.422(7) .
C57 H57 0.9500 .
C57 C58 1.373(7) .
C58 H58 0.9500 .
C58 C59 1.411(7) .
C59 C60 1.432(6) .
C59 C64 1.425(6) .
C60 C61 1.357(7) .
C61 H61 0.9500 .
C61 C62 1.398(7) .
C62 H62 0.9500 .
C62 C63 1.382(7) .
C63 H63 0.9500 .
C63 C64 1.384(7) .
C65 H65A 0.9900 .
C65 H65B 0.9900 .
C65 C66 1.488(6) .
C66 H66A 0.9900 .
C66 H66B 0.9900 .
C67 H67A 0.9900 .
C67 H67B 0.9900 .
C67 C68 1.481(8) .
C68 H68A 0.9900 .
C68 H68B 0.9900 .
C69 H69A 0.9900 .
C69 H69B 0.9900 .
C69 C70 1.500(8) .
C70 H70A 0.9900 .
C70 H70B 0.9900 .
C71 H71A 0.9900 .
C71 H71B 0.9900 .
C71 C72 1.515(8) .
C72 H72A 0.9900 .
C72 H72B 0.9900 .
C73 H73 0.9500 .
C73 C74 1.373(7) .
C74 H74 0.9500 .
C74 C75 1.395(8) .
C75 C76 1.380(8) .
C75 C78 1.491(7) .
C76 H76 0.9500 .
C76 C77 1.360(8) .
C77 H77 0.9500 .
C78 C79 1.392(8) .
C78 C82 1.389(8) .
C79 H79 0.9500 .
C79 C80 1.383(7) .
C80 H80 0.9500 .
C81 H81 0.9500 .
C81 C82 1.392(7) .
C82 H82 0.9500 .
N1 C1 1.354(7) .
N1 C5 1.347(7) .
N1 C36 1.475(6) .
N2 C8 1.323(6) .
N2 C9 1.350(6) .
N2 C11 1.520(6) .
N3 C18 1.495(6) .
N3 C19 1.351(6) .
N3 C23 1.341(6) .
N4 C26 1.326(6) .
N4 C27 1.369(7) .
N4 C29 1.498(6) .
C1 H1 0.9500 .
C1 C2 1.379(7) .
C2 H2 0.9500 .
C2 C3 1.414(7) .
C3 C4 1.410(7) .
C3 C6 1.463(7) .
C4 H4 0.9500 .
C4 C5 1.388(7) .
C5 H5 0.9500 .
C6 C7 1.395(7) .
C6 C10 1.393(7) .
C7 H7 0.9500 .
C7 C8 1.392(7) .
C8 H8 0.9500 .
C9 H9 0.9500 .
C9 C10 1.386(7) .
C10 H10 0.9500 .
C11 H11A 0.9900 .
C11 H11B 0.9900 .
C11 C12 1.513(7) .
C12 C13 1.380(7) .
C12 C17 1.363(7) .
C13 H13 0.9500 .
C13 C14 1.384(7) .
C14 H14 0.9500 .
C14 C15 1.383(7) .
C15 C16 1.391(7) .
C15 C18 1.521(7) .
C16 H16 0.9500 .
C16 C17 1.384(7) .
C17 H17 0.9500 .
C18 H18A 0.9900 .
C18 H18B 0.9900 .
C19 H19 0.9500 .
C19 C20 1.376(7) .
C20 H20 0.9500 .
C20 C21 1.413(6) .
C21 C22 1.400(7) .
C21 C24 1.471(6) .
C22 H22 0.9500 .
C22 C23 1.376(7) .
C23 H23 0.9500 .
C24 C25 1.414(7) .
C24 C28 1.383(7) .
C25 H25 0.9500 .
C25 C26 1.370(7) .
C26 H26 0.9500 .
C27 H27 0.9500 .
C27 C28 1.350(7) .
C28 H28 0.9500 .
C29 H29A 0.9900 .
C29 H29B 0.9900 .
C29 C30 1.517(7) .
C30 C31 1.376(7) .
C30 C35 1.396(8) .
C31 H31 0.9500 .
C31 C32 1.395(7) .
C32 H32 0.9500 .
C32 C33 1.391(8) .
C33 C34 1.390(7) .
C33 C36 1.494(7) .
C34 H34 0.9500 .
C34 C35 1.388(7) .
C35 H35 0.9500 .
C36 H36A 0.9900 .
C36 H36B 0.9900 .
Zn1 Cl3 2.2839(16) .
Zn1 Cl4 2.2774(14) .
Zn1 Cl5 2.2740(16) .
Zn1 Cl6 2.2764(15) .
O1S H1SA 0.8659 .
O1S H1SB 0.8673 .
O2S H2SA 0.8675 .
O2S H2SB 0.8660 .
O3S H3SA 0.8663 .
O3S H3SB 0.8685 .
O4S H4SA 0.8660 .
O4S H4SB 0.8677 .
O5S H5SA 0.8661 .
O5S H5SB 0.8671 .

loop_
_geom_torsion_atom_site_label_1
_geom_torsion_atom_site_label_2
_geom_torsion_atom_site_label_3
_geom_torsion_atom_site_label_4
_geom_torsion
_geom_torsion_site_symmetry_1
Pd1 N5 C37 C38 175.7(4) .
Pd1 N5 C41 C40 -176.4(5) .
Pd1 N8 C80 C79 -178.4(4) 2_665
Pd1 N8 C81 C82 177.7(3) 2_665
O1 C49 C50 O2 -67.9(6) .
O2 C51 C52 O3 -66.7(8) .
O3 C53 C54 O4 67.6(7) .
O4 C55 C56 C57 175.9(4) .
O4 C55 C64 C59 -175.4(4) .
O4 C55 C64 C63 3.2(6) .
O5 C60 C61 C62 179.8(4) .
O5 C65 C66 O6 77.5(5) .
O6 C67 C68 O7 -70.6(6) .
O7 C69 C70 O8 -67.3(6) .
O8 C71 C72 N7 66.1(6) .
N5 C37 C38 C39 1.0(7) .
N6 C45 C46 C42 2.0(8) .
N6 C47 C48 O1 65.5(6) .
N7 C73 C74 C75 1.1(7) .
N8 C81 C82 C78 0.3(7) .
C37 N5 C41 C40 -0.2(9) .
C37 C38 C39 C40 -0.8(7) .
C37 C38 C39 C42 179.0(4) .
C38 C39 C40 C41 0.1(8) .
C38 C39 C42 C43 -149.8(5) .
C38 C39 C42 C46 31.8(7) .
C39 C40 C41 N5 0.4(10) .
C39 C42 C43 C44 -179.8(5) .
C39 C42 C46 C45 178.4(5) .
C40 C39 C42 C43 30.0(7) .
C40 C39 C42 C46 -148.4(5) .
C41 N5 C37 C38 -0.5(7) .
C42 C39 C40 C41 -179.7(5) .
C42 C43 C44 N6 0.7(8) .
C43 C42 C46 C45 -0.1(8) .
C44 N6 C45 C46 -2.7(8) .
C44 N6 C47 C48 89.8(6) .
C45 N6 C44 C43 1.3(8) .
C45 N6 C47 C48 -87.7(6) .
C46 C42 C43 C44 -1.3(7) .
C47 N6 C44 C43 -176.2(5) .
C47 N6 C45 C46 174.8(5) .
C48 O1 C49 C50 179.8(5) .
C49 O1 C48 C47 179.8(5) .
C50 O2 C51 C52 174.3(6) .
C51 O2 C50 C49 -175.0(5) .
C52 O3 C53 C54 159.9(6) .
C53 O3 C52 C51 -165.5(6) .
C54 O4 C55 C56 -2.5(7) .
C54 O4 C55 C64 174.8(4) .
C55 O4 C54 C53 -165.6(5) .
C55 C56 C57 C58 0.1(7) .
C56 C55 C64 C59 2.0(7) .
C56 C55 C64 C63 -179.3(5) .
C56 C57 C58 C59 0.3(7) .
C57 C58 C59 C60 -178.9(4) .
C57 C58 C59 C64 0.6(7) .
C58 C59 C60 O5 0.2(6) .
C58 C59 C60 C61 -179.4(4) .
C58 C59 C64 C55 -1.7(6) .
C58 C59 C64 C63 179.7(4) .
C59 C60 C61 C62 -0.5(7) .
C60 O5 C65 C66 -175.9(4) .
C60 C59 C64 C55 177.8(4) .
C60 C59 C64 C63 -0.8(6) .
C60 C61 C62 C63 -0.3(7) .
C61 C62 C63 C64 0.6(7) .
C62 C63 C64 C55 -178.5(4) .
C62 C63 C64 C59 0.1(7) .
C64 C55 C56 C57 -1.2(7) .
C64 C59 C60 O5 -179.2(4) .
C64 C59 C60 C61 1.1(7) .
C65 O5 C60 C59 -177.2(4) .
C65 O5 C60 C61 2.4(6) .
C66 O6 C67 C68 -172.4(4) .
C67 O6 C66 C65 169.4(4) .
C68 O7 C69 C70 -177.4(5) .
C69 O7 C68 C67 -175.5(4) .
C70 O8 C71 C72 179.3(4) .
C71 O8 C70 C69 178.2(4) .
C72 N7 C73 C74 -175.3(5) .
C72 N7 C77 C76 175.8(6) .
C73 N7 C72 C71 -64.6(6) .
C73 N7 C77 C76 1.8(9) .
C73 C74 C75 C76 -1.4(8) .
C73 C74 C75 C78 179.8(5) .
C74 C75 C76 C77 1.9(8) .
C74 C75 C78 C79 -22.1(7) .
C74 C75 C78 C82 156.6(5) .
C75 C76 C77 N7 -2.2(9) .
C75 C78 C79 C80 177.6(5) .
C75 C78 C82 C81 -178.2(5) .
C76 C75 C78 C79 159.2(5) .
C76 C75 C78 C82 -22.2(8) .
C77 N7 C72 C71 121.4(6) .
C77 N7 C73 C74 -1.2(7) .
C78 C75 C76 C77 -179.3(5) .
C78 C79 C80 N8 1.0(8) .
C79 C78 C82 C81 0.4(7) .
C80 N8 C81 C82 -0.4(7) .
C81 N8 C80 C79 -0.2(8) .
C82 C78 C79 C80 -1.0(8) .
N1 C1 C2 C3 0.5(7) .
N2 C9 C10 C6 0.5(7) .
N2 C11 C12 C13 88.2(5) .
N2 C11 C12 C17 -87.0(5) .
N3 C19 C20 C21 -0.2(7) .
N4 C27 C28 C24 0.9(8) .
N4 C29 C30 C31 87.7(6) .
N4 C29 C30 C35 -88.8(5) .
C1 N1 C5 C4 -3.5(7) .
C1 N1 C36 C33 89.1(5) .
C1 C2 C3 C4 -2.9(7) .
C1 C2 C3 C6 172.1(4) .
C2 C3 C4 C5 2.2(7) .
C2 C3 C6 C7 16.5(7) .
C2 C3 C6 C10 -160.8(5) .
C3 C4 C5 N1 0.9(8) .
C3 C6 C7 C8 -175.9(4) .
C3 C6 C10 C9 175.6(4) .
C4 C3 C6 C7 -168.7(5) .
C4 C3 C6 C10 14.0(7) .
C5 N1 C1 C2 2.7(7) .
C5 N1 C36 C33 -85.3(6) .
C6 C3 C4 C5 -172.9(4) .
C6 C7 C8 N2 0.1(8) .
C7 C6 C10 C9 -1.8(7) .
C8 N2 C9 C10 1.2(7) .
C8 N2 C11 C12 -96.7(5) .
C9 N2 C8 C7 -1.4(7) .
C9 N2 C11 C12 79.1(5) .
C10 C6 C7 C8 1.5(7) .
C11 N2 C8 C7 174.2(4) .
C11 N2 C9 C10 -174.6(4) .
C11 C12 C13 C14 -170.0(4) .
C11 C12 C17 C16 169.8(4) .
C12 C13 C14 C15 -0.3(7) .
C13 C12 C17 C16 -5.4(7) .
C13 C14 C15 C16 -4.3(7) .
C13 C14 C15 C18 170.1(4) .
C14 C15 C16 C17 4.1(7) .
C14 C15 C18 N3 -94.5(5) .
C15 C16 C17 C12 0.7(7) .
C16 C15 C18 N3 79.9(5) .
C17 C12 C13 C14 5.2(7) .
C18 N3 C19 C20 172.9(4) .
C18 N3 C23 C22 -173.6(4) .
C18 C15 C16 C17 -170.4(4) .
C19 N3 C18 C15 -87.1(5) .
C19 N3 C23 C22 0.3(7) .
C19 C20 C21 C22 1.8(6) .
C19 C20 C21 C24 -175.5(4) .
C20 C21 C22 C23 -2.5(7) .
C20 C21 C24 C25 -1.4(7) .
C20 C21 C24 C28 178.2(4) .
C21 C22 C23 N3 1.5(7) .
C21 C24 C25 C26 173.5(4) .
C21 C24 C28 C27 -175.8(4) .
C22 C21 C24 C25 -178.7(4) .
C22 C21 C24 C28 1.0(7) .
C23 N3 C18 C15 86.8(5) .
C23 N3 C19 C20 -0.9(7) .
C24 C21 C22 C23 174.9(4) .
C24 C25 C26 N4 3.7(7) .
C25 C24 C28 C27 3.9(7) .
C26 N4 C27 C28 -3.7(7) .
C26 N4 C29 C30 94.3(5) .
C27 N4 C26 C25 1.4(7) .
C27 N4 C29 C30 -80.9(6) .
C28 C24 C25 C26 -6.2(7) .
C29 N4 C26 C25 -173.8(4) .
C29 N4 C27 C28 171.5(4) .
C29 C30 C31 C32 -171.3(4) .
C29 C30 C35 C34 172.2(4) .
C30 C31 C32 C33 -1.6(7) .
C31 C30 C35 C34 -4.3(7) .
C31 C32 C33 C34 -2.8(7) .
C31 C32 C33 C36 173.1(4) .
C32 C33 C34 C35 3.6(7) .
C32 C33 C36 N1 -91.4(5) .
C33 C34 C35 C30 -0.1(7) .
C34 C33 C36 N1 84.4(6) .
C35 C30 C31 C32 5.2(7) .
C36 N1 C1 C2 -171.5(4) .
C36 N1 C5 C4 170.9(5) .
C36 C33 C34 C35 -172.2(5) .

loop_
_smtbx_masks_void_nr
_smtbx_masks_void_average_x
_smtbx_masks_void_average_y
_smtbx_masks_void_average_z
_smtbx_masks_void_volume
_smtbx_masks_void_count_electrons
1 0.000 0.000 0.000 139.7 34.3
2 -0.730 0.000 0.500 676.8 247.6
3 0.358 0.494 0.432 9.9 10.3
4 0.642 0.506 0.568 9.9 10.4
